data_4115278
loop_
_publ_author_name
'Peter R. Schreiner'
'Andrey A. Fokin'
'Oliver Lauenstein'
'Yoshio Okamoto'
'Tsuneki Wakita'
'Christopher Rinderspacher'
'Gregory H. Robinson'
'Jason K. Vohs'
'Charles F. Campana'

_publ_section_title
;
 Pseudotetrahedral Polyhaloadamantanes as Chirality Probes: Synthesis,
 Separation, and Absolute Configuration
;
_journal_name_full 'Journal of the American Chemical Society'
_journal_page_first 13348
_journal_page_last 13349
_journal_paper_doi 10.1021/ja0274195
_journal_volume 124
_journal_year 2002
_chemical_formula_moiety 'C10 H12 Br Cl F I'
_chemical_formula_sum 'C10 H12 Br Cl F I'
_chemical_formula_weight 393.46
_chemical_name_systematic
; 
 ? 
;
_space_group_IT_number 14
_symmetry_cell_setting monoclinic
_symmetry_space_group_name_Hall '-P 2ybc'
_symmetry_space_group_name_H-M 'P 1 21/c 1'
_atom_sites_solution_hydrogens geom
_atom_sites_solution_primary direct
_atom_sites_solution_secondary difmap
_audit_creation_method SHELXL-97
_cell_angle_alpha 90.00
_cell_angle_beta 90.0120(10)
_cell_angle_gamma 90.00
_cell_formula_units_Z 4
_cell_length_a 12.4234(6)
_cell_length_b 12.3944(6)
_cell_length_c 7.8787(3)
_cell_measurement_temperature 301(2)
_cell_volume 1213.17(9)
_computing_cell_refinement 'Bruker SMART'
_computing_data_collection 'Bruker SMART'
_computing_data_reduction 'Bruker SAINT'
_computing_molecular_graphics 'Bruker SHELXTL 6.1'
_computing_structure_refinement 'SHELXL-97 (Sheldrick, 1997)'
_computing_structure_solution 'SHELXS-97 (Sheldrick, 1990)'
_diffrn_ambient_temperature 301(2)
_diffrn_measured_fraction_theta_full 0.985
_diffrn_measured_fraction_theta_max 0.985
_diffrn_radiation_monochromator graphite
_diffrn_radiation_source 'fine-focus sealed tube'
_diffrn_radiation_type MoK\a
_diffrn_radiation_wavelength 0.71073
_diffrn_reflns_av_R_equivalents 0.0276
_diffrn_reflns_av_sigmaI/netI 0.0348
_diffrn_reflns_limit_h_max 15
_diffrn_reflns_limit_h_min -16
_diffrn_reflns_limit_k_max 15
_diffrn_reflns_limit_k_min -16
_diffrn_reflns_limit_l_max 10
_diffrn_reflns_limit_l_min -9
_diffrn_reflns_number 8135
_diffrn_reflns_theta_full 27.56
_diffrn_reflns_theta_max 27.56
_diffrn_reflns_theta_min 1.64
_exptl_absorpt_coefficient_mu 6.127
_exptl_absorpt_correction_T_max 0.378
_exptl_absorpt_correction_T_min 0.153
_exptl_absorpt_correction_type empirical
_exptl_absorpt_process_details SADABS
_exptl_crystal_colour Colorless
_exptl_crystal_density_diffrn 2.154
_exptl_crystal_description cubic
_exptl_crystal_F_000 744
_exptl_crystal_size_max 0.36
_exptl_crystal_size_mid 0.27
_exptl_crystal_size_min 0.16
_refine_diff_density_max 1.967
_refine_diff_density_min -1.473
_refine_diff_density_rms 0.235
_refine_ls_extinction_method none
_refine_ls_goodness_of_fit_ref 1.321
_refine_ls_hydrogen_treatment mixed
_refine_ls_matrix_type full
_refine_ls_number_parameters 149
_refine_ls_number_reflns 2761
_refine_ls_number_restraints 0
_refine_ls_restrained_S_all 1.321
_refine_ls_R_factor_all 0.0957
_refine_ls_R_factor_gt 0.0879
_refine_ls_shift/su_max 0.001
_refine_ls_shift/su_mean 0.000
_refine_ls_structure_factor_coef Fsqd
_refine_ls_weighting_details 'calc w=1/[\s^2^(Fo^2^)+(0.0924P)^2^+22.7206P] where P=(Fo^2^+2Fc^2^)/3'
_refine_ls_weighting_scheme calc
_refine_ls_wR_factor_gt 0.2187
_refine_ls_wR_factor_ref 0.2226
_reflns_number_gt 2399
_reflns_number_total 2761
_reflns_threshold_expression >2sigma(I)
_cod_data_source_file ja0274195-2_s1.cif
_cod_data_source_block ps6x
_cod_database_code 4115278

loop_
_symmetry_equiv_pos_as_xyz
'x, y, z'
'-x, y+1/2, -z+1/2'
'-x, -y, -z'
'x, -y-1/2, z-1/2'

loop_
_atom_site_label
_atom_site_type_symbol
_atom_site_fract_x
_atom_site_fract_y
_atom_site_fract_z
_atom_site_U_iso_or_equiv
_atom_site_adp_type
_atom_site_occupancy
_atom_site_symmetry_multiplicity
_atom_site_calc_flag
_atom_site_refinement_flags
I1 I 0.55375(8) 0.18094(9) 0.05412(14) 0.0689(4) Uani 1 1 d .
Br2 Br 0.96661(10) 0.19454(12) 0.40003(19) 0.0557(4) Uani 1 1 d .
Cl3 Cl 0.6568(2) -0.1158(2) 0.5834(3) 0.0404(6) Uani 1 1 d .
F4 F 0.8564(7) -0.1297(8) 0.0074(12) 0.078(3) Uani 1 1 d .
C1 C 0.6767(8) 0.0854(10) 0.1671(14) 0.042(2) Uani 1 1 d .
C2 C 0.8501(8) 0.0943(9) 0.3171(14) 0.038(2) Uani 1 1 d .
C3 C 0.7158(9) -0.0438(9) 0.3982(14) 0.041(2) Uani 1 1 d .
C4 C 0.8104(10) -0.0576(10) 0.1268(18) 0.053(3) Uani 1 1 d .
C5 C 0.7247(10) 0.0058(11) 0.0376(15) 0.051(3) Uani 1 1 d .
H5A H 0.6691 -0.0421 -0.0048 0.061 Uiso 1 1 calc R
H5B H 0.7553 0.0448 -0.0577 0.061 Uiso 1 1 calc R
C6 C 0.7615(10) -0.1223(9) 0.2712(18) 0.051(3) Uani 1 1 d .
H6A H 0.7050 -0.1690 0.2284 0.062 Uiso 1 1 calc R
H6B H 0.8161 -0.1669 0.3244 0.062 Uiso 1 1 calc R
C7 C 0.8994(9) 0.0166(11) 0.1889(16) 0.049(3) Uani 1 1 d .
H7A H 0.9299 0.0563 0.0944 0.059 Uiso 1 1 calc R
H7B H 0.9562 -0.0253 0.2419 0.059 Uiso 1 1 calc R
C8 C 0.8002(9) 0.0285(10) 0.4692(14) 0.044(2) Uani 1 1 d .
H8A H 0.8556 -0.0137 0.5250 0.053 Uiso 1 1 calc R
H8B H 0.7690 0.0773 0.5518 0.053 Uiso 1 1 calc R
C9 C 0.7632(8) 0.1627(9) 0.2275(14) 0.041(2) Uani 1 1 d .
H9A H 0.7330 0.2150 0.3057 0.049 Uiso 1 1 calc R
H9B H 0.7942 0.2011 0.1319 0.049 Uiso 1 1 calc R
C10 C 0.6264(8) 0.0236(9) 0.3125(14) 0.040(2) Uani 1 1 d .
H10A H 0.5700 -0.0234 0.2704 0.048 Uiso 1 1 calc R
H10B H 0.5951 0.0733 0.3937 0.048 Uiso 1 1 calc R

loop_
_atom_site_aniso_label
_atom_site_aniso_U_11
_atom_site_aniso_U_22
_atom_site_aniso_U_33
_atom_site_aniso_U_23
_atom_site_aniso_U_13
_atom_site_aniso_U_12
I1 0.0530(6) 0.0789(7) 0.0749(7) 0.0293(5) -0.0141(4) -0.0071(4)
Br2 0.0422(6) 0.0605(8) 0.0644(8) -0.0129(6) -0.0083(5) -0.0033(5)
Cl3 0.0442(13) 0.0363(12) 0.0406(13) 0.0178(10) 0.0053(10) -0.0043(10)
F4 0.067(5) 0.082(6) 0.084(6) -0.046(5) 0.002(5) 0.018(5)
C1 0.033(5) 0.051(6) 0.042(6) 0.000(5) -0.004(4) 0.003(4)
C2 0.030(5) 0.043(6) 0.043(5) -0.004(4) 0.001(4) 0.000(4)
C3 0.041(5) 0.038(5) 0.044(6) 0.007(5) 0.004(4) 0.003(4)
C4 0.050(6) 0.046(7) 0.063(7) -0.026(6) 0.009(6) 0.005(5)
C5 0.048(6) 0.062(8) 0.042(6) -0.006(6) 0.001(5) 0.003(6)
C6 0.053(7) 0.026(5) 0.075(8) -0.007(5) 0.000(6) 0.008(5)
C7 0.032(5) 0.060(7) 0.055(7) -0.018(6) 0.003(5) 0.009(5)
C8 0.045(6) 0.048(6) 0.040(6) -0.004(5) -0.001(5) 0.002(5)
C9 0.035(5) 0.042(6) 0.046(6) 0.000(5) 0.003(4) 0.005(4)
C10 0.031(5) 0.040(6) 0.049(6) 0.002(5) -0.004(4) 0.002(4)

loop_
_atom_type_symbol
_atom_type_description
_atom_type_scat_dispersion_real
_atom_type_scat_dispersion_imag
_atom_type_scat_source
C C 0.0033 0.0016 'International Tables Vol C Tables 4.2.6.8 and 6.1.1.4'
H H 0.0000 0.0000 'International Tables Vol C Tables 4.2.6.8 and 6.1.1.4'
F F 0.0171 0.0103 'International Tables Vol C Tables 4.2.6.8 and 6.1.1.4'
Cl Cl 0.1484 0.1585 'International Tables Vol C Tables 4.2.6.8 and 6.1.1.4'
Br Br -0.2901 2.4595 'International Tables Vol C Tables 4.2.6.8 and 6.1.1.4'
I I -0.4742 1.8119 'International Tables Vol C Tables 4.2.6.8 and 6.1.1.4'

loop_
_geom_angle_atom_site_label_1
_geom_angle_atom_site_label_2
_geom_angle_atom_site_label_3
_geom_angle
C10 C1 C9 111.3(9)
C10 C1 C5 110.0(10)
C9 C1 C5 109.8(9)
C10 C1 I1 107.8(7)
C9 C1 I1 106.6(7)
C5 C1 I1 111.2(7)
C7 C2 C9 110.0(9)
C7 C2 C8 109.3(9)
C9 C2 C8 110.7(8)
C7 C2 Br2 108.5(7)
C9 C2 Br2 107.9(7)
C8 C2 Br2 110.4(7)
C8 C3 C6 111.5(10)
C8 C3 C10 109.8(9)
C6 C3 C10 109.7(9)
C8 C3 Cl3 105.7(8)
C6 C3 Cl3 111.1(8)
C10 C3 Cl3 108.9(7)
F4 C4 C5 107.4(10)
F4 C4 C7 107.7(9)
C5 C4 C7 110.4(11)
F4 C4 C6 109.5(10)
C5 C4 C6 110.2(10)
C7 C4 C6 111.5(11)
C4 C5 C1 107.8(9)
C3 C6 C4 107.8(9)
C4 C7 C2 107.7(9)
C3 C8 C2 107.7(9)
C1 C9 C2 106.8(9)
C1 C10 C3 108.4(8)

loop_
_geom_bond_atom_site_label_1
_geom_bond_atom_site_label_2
_geom_bond_distance
I1 C1 2.125(10)
Br2 C2 2.024(10)
Cl3 C3 1.856(11)
F4 C4 1.416(13)
C1 C10 1.512(15)
C1 C9 1.529(14)
C1 C5 1.527(16)
C2 C7 1.520(14)
C2 C9 1.535(14)
C2 C8 1.579(15)
C3 C8 1.494(15)
C3 C6 1.502(16)
C3 C10 1.542(14)
C4 C5 1.505(18)
C4 C7 1.514(16)
C4 C6 1.526(19)
